data_7044854
loop_
_publ_author_name
'Heidenreich, Niclas'
'Lieb, Alexandra'
'Stock, Norbert'
'Reinsch, Helge'

_publ_section_title
;
 Green synthesis of a new layered aluminium citraconate: crystal
 structures, intercalation behaviour towards H<sub>2</sub>O and in situ
 PXRD studies of its crystallisation.
;
_journal_issue 1
_journal_name_full 'Dalton transactions (Cambridge, England : 2003)'
_journal_page_first 215
_journal_page_last 223
_journal_paper_doi 10.1039/c7dt04221c
_journal_volume 47
_journal_year 2018
_chemical_formula_sum 'C10 Al4 O21.86'
_chemical_formula_weight 577.81
_chemical_name_mineral 'CAU-15-Cit Hydrated'
_chemical_name_systematic 'CAU-15-Cit Hydrated'
_space_group_IT_number 15
_space_group_name_Hall '-C 2yc'
_space_group_name_H-M_alt 'C 1 2/c 1'
_symmetry_cell_setting monoclinic
_symmetry_Int_Tables_number 15
_symmetry_space_group_name_Hall '-C 2yc'
_symmetry_space_group_name_H-M 'C 1 2/c 1'
_audit_update_record
;
2017-11-07 deposited with the CCDC.
2017-11-23 downloaded from the CCDC.
;
_cell_angle_alpha 90
_cell_angle_beta 85.0245(72)
_cell_angle_gamma 90
_cell_formula_units_Z 2
_cell_length_a 7.40744(83)
_cell_length_b 23.0071(26)
_cell_length_c 7.08914(38)
_cell_volume 1203.6(2)
_diffrn_ambient_temperature 298
_diffrn_measurement_device_type 'STOE Stadi P Cu Ka1'
_diffrn_radiation_wavelength 1.540598
_cod_data_source_file c7dt04221c2.cif
_cod_data_source_block structure_CCDC1
_cod_depositor_comments 'Adding full bibliography for 7044853--7044855.cif.'
_cod_original_cell_volume 1203.60(20)
_cod_original_sg_symbol_H-M C2/C
_cod_database_code 7044854

loop_
_symmetry_equiv_pos_as_xyz
'-x, -y, -z'
'-x, y, -z+1/2'
'x, -y, z+1/2'
'x, y, z'
'-x+1/2, -y+1/2, -z'
'-x+1/2, y+1/2, -z+1/2'
'x+1/2, -y+1/2, z+1/2'
'x+1/2, y+1/2, z'

loop_
_atom_site_label
_atom_site_type_symbol
_atom_site_symmetry_multiplicity
_atom_site_fract_x
_atom_site_fract_y
_atom_site_fract_z
_atom_site_occupancy
_atom_site_B_iso_or_equiv
Al1 Al 4 -0.25 0.25 0.5 1 3.42(34)
Al2 Al 4 0 0.28524(45) 0.75 1 3.42(34)
O1 O 8 -0.1907(15) 0.22738(58) 0.7513(16) 1 2.10(29)
O2 O 8 -0.4839(16) 0.21099(64) 0.5220(11) 1 2.10(29)
O3 O 8 -0.3255(10) 0.15507(36) 0.1900(12) 1 2.10(29)
O4 O 8 -0.1602(14) 0.17056(36) 0.4638(11) 1 2.10(29)
C1 C 8 -0.2150(12) 0.15167(43) 0.3138(11) 1 2.92(47)
C2 C 8 -0.0891(11) 0.10392(49) 0.2700(31) 1 2.92(47)
C3 C 8 -0.1782(25) 0.04532(73) 0.2936(44) 0.5 2.92(47)
Ow1 O 4 0.5 0.38223(94) 0.25 0.933(16) 2.10(29)
Ow2 O 4 0 0.37807(99) 0.25 1.000(16) 2.10(29)
Ow3 O 8 0.2528(35) 0.5295(13) 0.8383(25) 0.499(18) 2.10(29)
